data_2102399
loop_
_publ_author_name
'Marsh, Richard E.'

_publ_section_title
;
 Space group <i>Cc</i>: an update
;
_journal_issue 2
_journal_name_full 'Acta Crystallographica Section B'
_journal_page_first 252
_journal_page_last 253
_journal_paper_doi 10.1107/S0108768104003878
_journal_volume 60
_journal_year 2004
_chemical_formula_moiety 'C14 H36 N5 O2 Cu, N O2'
_chemical_formula_sum 'C14 H36 Cu N6 O4'
_space_group_crystal_system monoclinic
_space_group_IT_number 15
_symmetry_space_group_name_H-M 'C 1 2/c 1'
_audit_creation_method CRYM
_cell_angle_alpha 90
_cell_angle_beta 134.55
_cell_angle_gamma 90
_cell_formula_units_Z 4
_cell_length_a 12.8560
_cell_length_b 23.5310
_cell_length_c 9.9790
_cell_volume 2151.308
_cod_data_source_file bk0142.cif
_cod_data_source_block PMPDCU
_cod_depositor_comments
;
 Adding the _cell_formula_units_Z data item.

 Antanas Vaitkus,
 2017-08-05

  Added moiety chemical formula from Marsh (2004) paper.
  The summary chemical formula is calculated from moiety formula using
  AdHocParser
  (svn://www.crystallography.net/cod-tools/trunk/Formulae/AdHocParser.yp,
  revision 1441.)

  Andrius Merkys
  2013-11-11
;
_cod_original_sg_symbol_H-M C2/c
_cod_database_code 2102399

loop_
_atom_site_label
_atom_site_type_symbol
_atom_site_fract_x
_atom_site_fract_y
_atom_site_fract_z
Cu Cu 0.00000 0.60315 0.25000
N1 N 0.10659 0.60255 0.16368
N2 N -0.13995 0.66160 0.02624
N5a N 0.00000 0.47535 0.25000
N5b N 0.00000 0.51396 0.25000
O1a O 0.05468 0.51839 0.37643
O1b O 0.04411 0.48786 0.38682
C1 C 0.04627 0.64993 0.02903
C2 C -0.11647 0.65718 -0.09960
C3 C -0.20093 0.60602 -0.22550
C4 C -0.16624 0.71115 -0.21636
C5 C 0.27087 0.60213 0.31395
C6 C 0.32470 0.55320 0.44439
C7 C 0.33578 0.59992 0.23260
N6 N 0.00000 0.79336 0.25000
O3 O 0.00000 0.83790 0.25000
O4 O 0.06858 0.76744 0.28192
Hn1 H 0.08626 0.56787 0.10804
Hn2a H -0.12041 0.69693 0.07220
Hn2b H -0.23376 0.65289 -0.03910
Hc1a H 0.09384 0.68392 0.09924
Hc1b H 0.06557 0.64303 -0.04547
Hc3a H -0.30238 0.61222 -0.30366
Hc3b H -0.18245 0.60056 -0.30150
Hc3c H -0.17140 0.57313 -0.15051
Hc4a H -0.26803 0.71552 -0.29670
Hc4b H -0.11631 0.74286 -0.13491
Hc4c H -0.14421 0.70779 -0.28925
Hc5 H 0.30345 0.63727 0.38210
Hc6a H 0.42866 0.55282 0.54125
Hc6b H 0.28850 0.55619 0.50143
Hc6c H 0.29113 0.51841 0.37644
Hc7a H 0.43982 0.60021 0.33346
Hc7b H 0.30540 0.56585 0.16324
Hc7c H 0.30421 0.63170 0.15475
